data_1522190
loop_
_publ_author_name
'Krautwasser, P.'
'Schubert, K.'
'Bhan, S.'

_publ_section_title
;
 Strukturuntersuchungen in den Systemen Ti-Pd und Ti-Pt
;
_journal_name_full 'Zeitschrift fuer Metallkunde'
_journal_page_first 724
_journal_page_last 729
_journal_volume 59
_journal_year 1968
_chemical_formula_sum 'Pd5 Ti3'
_space_group_IT_number 123
_symmetry_space_group_name_Hall '-P 4 2'
_symmetry_space_group_name_H-M 'P 4/m m m'
_cell_angle_alpha 90
_cell_angle_beta 90
_cell_angle_gamma 90
_cell_formula_units_Z 1
_cell_length_a 3.263
_cell_length_b 3.263
_cell_length_c 11.436
_cell_volume 121.761
_citation_journal_id_ASTM ZEMTAE
_cod_data_source_file Krautwasser_ZEMTAE_1968_1787.cif
_cod_data_source_block Pd5Ti3
_cod_database_code 1522190

loop_
_symmetry_equiv_pos_as_xyz
x,y,z
-y,x,z
-x,-y,z
y,-x,z
x,-y,-z
y,x,-z
-x,y,-z
-y,-x,-z
-x,-y,-z
y,-x,-z
x,y,-z
-y,x,-z
-x,y,z
-y,-x,z
x,-y,z
y,x,z

loop_
_atom_site_label
_atom_site_type_symbol
_atom_site_fract_x
_atom_site_fract_y
_atom_site_fract_z
_atom_site_occupancy
_atom_site_U_iso_or_equiv
Ti2 Ti 0.5 0.5 0.125 1 0.0
Pd2 Pd 0 0 0.25 1 0.0
Pd1 Pd 0 0 0 1 0.0
Pd3 Pd 0.5 0.5 0.375 1 0.0
Ti1 Ti 0 0 0.5 1 0.0
